data_7032048
loop_
_publ_author_name
'Anisimova, Tatyana B.'
'Guedes da Silva, M F\'atima C'
'Kukushkin, Vadim Yu'
'Pombeiro, Armando J. L.'
'Luzyanin, Konstantin V.'

_publ_section_title
;
 Metal-mediated coupling of amino acid esters with isocyanides leading to
 new chiral acyclic aminocarbene complexes.
;
_journal_issue 42
_journal_name_full 'Dalton transactions (Cambridge, England : 2003)'
_journal_page_first 15861
_journal_page_last 15871
_journal_paper_doi 10.1039/c4dt01917b
_journal_volume 43
_journal_year 2014
_chemical_absolute_configuration unk
_chemical_formula_moiety 'C25 H29 Cl4 N3 O2 Pd, C H Cl3'
_chemical_formula_sum 'C26 H30 Cl7 N3 O2 Pd'
_chemical_formula_weight 771.08
_chemical_name_systematic
;
 ?
;
_space_group_crystal_system monoclinic
_space_group_IT_number 4
_space_group_name_Hall 'P 2yb'
_space_group_name_H-M_alt 'P 1 21 1'
_symmetry_space_group_name_Hall 'P 2yb'
_symmetry_space_group_name_H-M 'P 1 21 1'
_atom_sites_solution_hydrogens geom
_audit_creation_method SHELXL-2013
_cell_angle_alpha 90
_cell_angle_beta 104.4940(10)
_cell_angle_gamma 90
_cell_formula_units_Z 8
_cell_length_a 24.1788(6)
_cell_length_b 12.3145(4)
_cell_length_c 24.9100(6)
_cell_measurement_reflns_used 9973
_cell_measurement_temperature 150(2)
_cell_measurement_theta_max 23.16
_cell_measurement_theta_min 2.61
_cell_volume 7180.9(3)
_computing_cell_refinement 'Bruker SAINT'
_computing_data_collection 'Bruker APEX2'
_computing_data_reduction 'Bruker SAINT'
_computing_molecular_graphics 'Ortep-3 for Windows (Farrugia, 1997)'
_computing_publication_material 'WinGX publication routines (Farrugia, 1999)'
_computing_structure_refinement 'SHELXL-97 (Sheldrick, 2008)'
_computing_structure_solution 'SIR97 (Giacovazzo et al, 1997)'
_diffrn_ambient_temperature 150(2)
_diffrn_measured_fraction_theta_full 0.808
_diffrn_measured_fraction_theta_max 0.996
_diffrn_measurement_device_type 'Bruker APEX-II CCD'
_diffrn_measurement_method '\f and \w scans'
_diffrn_radiation_type MoK\a
_diffrn_radiation_wavelength 0.71069
_diffrn_reflns_av_R_equivalents 0.0586
_diffrn_reflns_av_unetI/netI 0.0627
_diffrn_reflns_Laue_measured_fraction_full 0.808
_diffrn_reflns_Laue_measured_fraction_max 0.996
_diffrn_reflns_limit_h_max 26
_diffrn_reflns_limit_h_min -26
_diffrn_reflns_limit_k_max 11
_diffrn_reflns_limit_k_min -13
_diffrn_reflns_limit_l_max 27
_diffrn_reflns_limit_l_min -27
_diffrn_reflns_number 72196
_diffrn_reflns_point_group_measured_fraction_full 0.705
_diffrn_reflns_point_group_measured_fraction_max 0.873
_diffrn_reflns_theta_full 25.240
_diffrn_reflns_theta_max 23.397
_diffrn_reflns_theta_min 1.050
_exptl_absorpt_coefficient_mu 1.064
_exptl_absorpt_correction_T_max 0.845
_exptl_absorpt_correction_T_min 0.700
_exptl_absorpt_correction_type multi-scan
_exptl_absorpt_process_details SADABS
_exptl_crystal_colour colourless
_exptl_crystal_density_diffrn 1.426
_exptl_crystal_description prism
_exptl_crystal_F_000 3104
_exptl_crystal_size_max 0.370
_exptl_crystal_size_mid 0.290
_exptl_crystal_size_min 0.150
_platon_squeeze_details
;
 It was not possible to unambiguously identify the disordered solvent(s).
 Since there are 248 electrons in all which gives 33 electrons per
 asymmetric unit, it is possible that this unit contains 1/2 molecule of
 chloroform or 1/2 molecule of isopropyl ether (in both cases,
 58/2=29 electrons). This gives 232 electrons, not too far away from the number
 of electrons estimated by PLATON SQUEEZE. Thus, the unit cell should
 contain additional 4 chloroform molecules or 4 isopropyl ether molecules.
 The refinements without and with SQUEEZE treatment gave R1 factors of
 10.06% and 4.87%, respectively, and thus the solvent-masking improved
 the result by 51.6%. 
 The doubt in identifying the disordered molecules prevented their
 explicit inclusion into the CIF.
;
_refine_diff_density_max 1.413
_refine_diff_density_min -0.782
_refine_diff_density_rms 0.102
_refine_ls_abs_structure_details
;
 Flack x determined using 5230 quotients [(I+)-(I-)]/[(I+)+(I-)]
 (Parsons and Flack (2004), Acta Cryst. A60, s61).
;
_refine_ls_abs_structure_Flack -0.009(15)
_refine_ls_extinction_method none
_refine_ls_goodness_of_fit_ref 1.038
_refine_ls_hydrogen_treatment constr
_refine_ls_matrix_type full
_refine_ls_number_parameters 1407
_refine_ls_number_reflns 18315
_refine_ls_number_restraints 37
_refine_ls_restrained_S_all 1.037
_refine_ls_R_factor_all 0.0612
_refine_ls_R_factor_gt 0.0487
_refine_ls_shift/su_max 0.001
_refine_ls_shift/su_mean 0.000
_refine_ls_structure_factor_coef Fsqd
_refine_ls_weighting_details 'w=1/[\s^2^(Fo^2^)+(0.0809P)^2^] where P=(Fo^2^+2Fc^2^)/3'
_refine_ls_weighting_scheme calc
_refine_ls_wR_factor_gt 0.1242
_refine_ls_wR_factor_ref 0.1307
_reflns_Friedel_coverage 0.662
_reflns_Friedel_fraction_full 0.592
_reflns_Friedel_fraction_max 0.735
_reflns_number_gt 15336
_reflns_number_total 18315
_reflns_threshold_expression 'I > 2\s(I)'
_cod_data_source_file c4dt01917b2.cif
_cod_data_source_block Compound12
_cod_depositor_comments
;
The following automatic conversions were performed:

'_exptl_absorpt_correction_type' value 'MULTI-SCAN' changed to
'multi-scan' according to
/usr/data/users/saulius/crontab/automatic-downloads/rss-feeds/RSC/lib/dictionaries/cif_core.dic
dictionary named 'cif_core.dic' version 2.4.2 from 2011-04-26.

Automatic conversion script
Id: cif_fix_values 2281 2013-09-26 08:29:07Z andrius 

 Adding full bibliography for 7032046--7032050.cif.
;
_cod_database_code 7032048
_shelx_space_group_comment
;
The symmetry employed for this shelxl refinement is uniquely defined
by the following loop, which should always be used as a source of
symmetry information in preference to the above space-group names.
They are only intended as comments.
;
_shelx_estimated_absorpt_t_min 0.694
_shelx_estimated_absorpt_t_max 0.857
_shelxl_version_number 2013-4

loop_
_space_group_symop_operation_xyz
'x, y, z'
'-x, y+1/2, -z'

loop_
_atom_site_label
_atom_site_type_symbol
_atom_site_fract_x
_atom_site_fract_y
_atom_site_fract_z
_atom_site_U_iso_or_equiv
_atom_site_adp_type
_atom_site_occupancy
_atom_site_site_symmetry_order
_atom_site_calc_flag
_atom_site_refinement_flags_posn
_atom_site_refinement_flags_adp
C1 C 0.3575(4) 0.1881(8) 0.1369(4) 0.020(2) Uani 1 1 d . U
C2 C 0.2747(5) 0.1550(7) 0.0510(4) 0.025(3) Uani 1 1 d . .
C3 C 0.2209(4) 0.1356(10) 0.0594(4) 0.028(3) Uani 1 1 d . .
C4 C 0.1752(5) 0.1169(11) 0.0126(5) 0.041(3) Uani 1 1 d . .
H4 H 0.1380 0.1006 0.0167 0.049 Uiso 1 1 calc R U
C5 C 0.1856(5) 0.1226(10) -0.0378(4) 0.039(3) Uani 1 1 d . .
H5 H 0.1547 0.1130 -0.0697 0.047 Uiso 1 1 calc R U
C6 C 0.2397(5) 0.1422(10) -0.0450(5) 0.036(3) Uani 1 1 d . .
H6 H 0.2453 0.1442 -0.0814 0.043 Uiso 1 1 calc R U
C7 C 0.2849(4) 0.1586(8) -0.0008(5) 0.027(3) Uani 1 1 d . .
C8 C 0.3460(4) 0.1770(11) -0.0079(5) 0.035(3) Uani 1 1 d . .
H8A H 0.3450 0.1773 -0.0475 0.052 Uiso 1 1 calc R U
H8B H 0.3710 0.1184 0.0107 0.052 Uiso 1 1 calc R U
H8C H 0.3605 0.2468 0.0086 0.052 Uiso 1 1 calc R U
C9 C 0.4640(4) 0.0991(8) 0.1904(4) 0.022(2) Uani 1 1 d . .
C10 C 0.4018(5) -0.0320(8) 0.2208(5) 0.035(3) Uani 1 1 d . .
C11 C 0.3561(6) -0.0745(10) 0.1813(6) 0.051(4) Uani 1 1 d . .
C12 C 0.3071(6) -0.1056(12) 0.1995(9) 0.084(6) Uani 1 1 d . .
H12 H 0.2741 -0.1335 0.1740 0.100 Uiso 1 1 calc R U
C13 C 0.3086(7) -0.0947(14) 0.2534(10) 0.087(7) Uani 1 1 d . .
H13 H 0.2755 -0.1142 0.2651 0.105 Uiso 1 1 calc R U
C14 C 0.3540(7) -0.0578(14) 0.2916(7) 0.074(5) Uani 1 1 d . U
H14 H 0.3523 -0.0536 0.3293 0.088 Uiso 1 1 calc R U
C15 C 0.4027(6) -0.0261(10) 0.2776(6) 0.049(4) Uani 1 1 d . .
C16 C 0.4534(6) 0.0063(12) 0.3206(5) 0.060(4) Uani 1 1 d . .
H16A H 0.4579 0.0853 0.3199 0.090 Uiso 1 1 calc R U
H16B H 0.4873 -0.0288 0.3136 0.090 Uiso 1 1 calc R U
H16C H 0.4489 -0.0160 0.3570 0.090 Uiso 1 1 calc R U
C17 C 0.5528(5) 0.0275(10) 0.1779(5) 0.041(3) Uani 1 1 d . .
H17A H 0.5385 -0.0303 0.1503 0.049 Uiso 1 1 calc R U
H17B H 0.5615 -0.0049 0.2155 0.049 Uiso 1 1 calc R U
C18 C 0.6066(5) 0.0816(10) 0.1670(6) 0.046(3) Uani 1 1 d . .
H18A H 0.6091 0.0702 0.1283 0.055 Uiso 1 1 calc R U
H18B H 0.6420 0.0547 0.1929 0.055 Uiso 1 1 calc R U
C19 C 0.5949(5) 0.2035(11) 0.1784(5) 0.047(3) Uani 1 1 d . .
H19A H 0.6054 0.2198 0.2186 0.056 Uiso 1 1 calc R U
H19B H 0.6159 0.2530 0.1592 0.056 Uiso 1 1 calc R U
C20 C 0.5317(4) 0.2113(9) 0.1545(5) 0.030(3) Uani 1 1 d . .
H20 H 0.5159 0.2753 0.1705 0.036 Uiso 1 1 calc R U
C21 C 0.5157(5) 0.2175(11) 0.0922(5) 0.038(3) Uani 1 1 d . .
C22 C 0.5404(5) 0.3220(11) 0.0169(5) 0.046(3) Uani 1 1 d . .
C23 C 0.5716(7) 0.4248(12) 0.0185(6) 0.068(4) Uani 1 1 d . .
H23A H 0.6103 0.4166 0.0424 0.102 Uiso 1 1 calc R U
H23B H 0.5516 0.4823 0.0332 0.102 Uiso 1 1 calc R U
H23C H 0.5739 0.4440 -0.0191 0.102 Uiso 1 1 calc R U
C24 C 0.4829(7) 0.333(2) -0.0173(7) 0.142(12) Uani 1 1 d . .
H24A H 0.4626 0.2637 -0.0178 0.214 Uiso 1 1 calc R U
H24B H 0.4841 0.3520 -0.0552 0.214 Uiso 1 1 calc R U
H24C H 0.4629 0.3898 -0.0022 0.214 Uiso 1 1 calc R U
C25 C 0.5768(8) 0.2281(15) 0.0017(7) 0.100(7) Uani 1 1 d . .
H25A H 0.6143 0.2266 0.0282 0.149 Uiso 1 1 calc R U
H25B H 0.5817 0.2398 -0.0358 0.149 Uiso 1 1 calc R U
H25C H 0.5573 0.1587 0.0029 0.149 Uiso 1 1 calc R U
C26 C 0.6374(4) 0.6929(8) 0.3639(4) 0.019(2) Uani 1 1 d . U
C27 C 0.7241(4) 0.6714(8) 0.4460(4) 0.024(2) Uani 1 1 d . .
C28 C 0.7788(5) 0.6805(11) 0.4346(5) 0.035(3) Uani 1 1 d . .
C29 C 0.8268(5) 0.6732(11) 0.4757(5) 0.044(3) Uani 1 1 d . .
H29 H 0.8632 0.6829 0.4684 0.052 Uiso 1 1 calc R U
C30 C 0.8222(5) 0.6509(11) 0.5295(6) 0.050(4) Uani 1 1 d . .
H30 H 0.8557 0.6419 0.5586 0.060 Uiso 1 1 calc R U
C31 C 0.7693(5) 0.6421(11) 0.5404(5) 0.047(3) Uani 1 1 d . .
H31 H 0.7671 0.6291 0.5774 0.056 Uiso 1 1 calc R U
C32 C 0.7198(5) 0.6515(10) 0.4996(5) 0.036(3) Uani 1 1 d . .
C33 C 0.6592(4) 0.6402(11) 0.5113(4) 0.036(3) Uani 1 1 d . .
H33A H 0.6296 0.6494 0.4766 0.053 Uiso 1 1 calc R U
H33B H 0.6545 0.6961 0.5379 0.053 Uiso 1 1 calc R U
H33C H 0.6555 0.5682 0.5268 0.053 Uiso 1 1 calc R U
C34 C 0.5325(4) 0.5983(9) 0.3078(4) 0.027(3) Uani 1 1 d . .
C35 C 0.5986(5) 0.4774(8) 0.2779(5) 0.031(3) Uani 1 1 d . .
C36 C 0.6436(5) 0.4357(9) 0.3185(5) 0.040(3) Uani 1 1 d . .
C37 C 0.6935(5) 0.4124(11) 0.3069(7) 0.060(4) Uani 1 1 d . .
H37 H 0.7251 0.3865 0.3349 0.072 Uiso 1 1 calc R U
C38 C 0.6978(6) 0.4280(13) 0.2510(9) 0.073(5) Uani 1 1 d . .
H38 H 0.7329 0.4126 0.2422 0.087 Uiso 1 1 calc R U
C39 C 0.6541(6) 0.4632(10) 0.2115(6) 0.051(4) Uani 1 1 d . .
H39 H 0.6582 0.4731 0.1748 0.061 Uiso 1 1 calc R U
C40 C 0.6032(5) 0.4852(9) 0.2235(5) 0.036(3) Uani 1 1 d . .
C41 C 0.5506(5) 0.5158(9) 0.1764(4) 0.039(3) Uani 1 1 d . .
H41A H 0.5495 0.5947 0.1711 0.058 Uiso 1 1 calc R U
H41B H 0.5158 0.4921 0.1863 0.058 Uiso 1 1 calc R U
H41C H 0.5532 0.4799 0.1420 0.058 Uiso 1 1 calc R U
C42 C 0.4465(5) 0.5141(9) 0.3261(5) 0.039(3) Uani 1 1 d . .
H42A H 0.4657 0.4571 0.3522 0.046 Uiso 1 1 calc R U
H42B H 0.4333 0.4819 0.2886 0.046 Uiso 1 1 calc R U
C43 C 0.3963(5) 0.5633(10) 0.3450(6) 0.053(4) Uani 1 1 d . .
H43A H 0.3596 0.5292 0.3256 0.063 Uiso 1 1 calc R U
H43B H 0.4016 0.5551 0.3855 0.063 Uiso 1 1 calc R U
C44 C 0.3983(5) 0.6815(11) 0.3289(6) 0.045(3) Uani 1 1 d . .
H44A H 0.3786 0.7284 0.3506 0.054 Uiso 1 1 calc R U
H44B H 0.3811 0.6925 0.2889 0.054 Uiso 1 1 calc R U
C45 C 0.4639(4) 0.7041(8) 0.3440(4) 0.028(3) Uani 1 1 d . .
H45 H 0.4727 0.7679 0.3227 0.034 Uiso 1 1 calc R U
C46 C 0.4883(4) 0.7211(10) 0.4057(4) 0.027(2) Uani 1 1 d . .
C47 C 0.4756(6) 0.8377(11) 0.4819(6) 0.053(4) Uani 1 1 d . .
C48 C 0.5357(6) 0.8858(15) 0.4974(7) 0.088(6) Uani 1 1 d . .
H48A H 0.5373 0.9485 0.4737 0.132 Uiso 1 1 calc R U
H48B H 0.5632 0.8309 0.4923 0.132 Uiso 1 1 calc R U
H48C H 0.5450 0.9090 0.5363 0.132 Uiso 1 1 calc R U
C49 C 0.4687(11) 0.7428(17) 0.5185(7) 0.138(10) Uani 1 1 d . .
H49A H 0.4974 0.6873 0.5173 0.207 Uiso 1 1 calc R U
H49B H 0.4304 0.7117 0.5052 0.207 Uiso 1 1 calc R U
H49C H 0.4739 0.7681 0.5568 0.207 Uiso 1 1 calc R U
C50 C 0.4329(6) 0.9249(14) 0.4829(6) 0.071(5) Uani 1 1 d . .
H50A H 0.4376 0.9839 0.4580 0.107 Uiso 1 1 calc R U
H50B H 0.4390 0.9531 0.5207 0.107 Uiso 1 1 calc R U
H50C H 0.3943 0.8950 0.4706 0.107 Uiso 1 1 calc R U
C51 C 0.9780(4) 0.7007(9) 0.6455(4) 0.027(3) Uani 1 1 d . .
C52 C 0.9574(4) 0.6885(9) 0.7404(4) 0.026(2) Uani 1 1 d . .
C53 C 0.9116(4) 0.6221(10) 0.7444(4) 0.029(2) Uani 1 1 d . .
C54 C 0.8979(5) 0.6087(11) 0.7929(4) 0.042(3) Uani 1 1 d . .
H54 H 0.8657 0.5656 0.7943 0.050 Uiso 1 1 calc R U
C55 C 0.9294(5) 0.6558(10) 0.8404(5) 0.045(4) Uani 1 1 d . .
H55 H 0.9205 0.6434 0.8749 0.054 Uiso 1 1 calc R U
C56 C 0.9752(5) 0.7228(11) 0.8369(4) 0.040(3) Uani 1 1 d . .
H56 H 0.9969 0.7565 0.8698 0.048 Uiso 1 1 calc R U
C57 C 0.9902(4) 0.7421(9) 0.7879(4) 0.030(3) Uani 1 1 d . .
C58 C 1.0419(4) 0.8181(8) 0.7849(4) 0.021(2) Uiso 1 1 d . .
H58A H 1.0368 0.8896 0.8003 0.031 Uiso 1 1 calc R U
H58B H 1.0434 0.8263 0.7461 0.031 Uiso 1 1 calc R U
H58C H 1.0777 0.7857 0.8063 0.031 Uiso 1 1 calc R U
C59 C 1.0206(4) 0.8324(9) 0.5686(4) 0.028(3) Uani 1 1 d . U
C60 C 0.9290(4) 0.9310(9) 0.5510(4) 0.028(3) Uani 1 1 d . .
C61 C 0.9123(5) 0.9559(10) 0.5987(5) 0.037(3) Uani 1 1 d . .
C62 C 0.8541(6) 0.9690(13) 0.5955(6) 0.066(5) Uani 1 1 d . .
H62 H 0.8420 0.9809 0.6284 0.079 Uiso 1 1 calc R U
C63 C 0.8157(5) 0.9651(12) 0.5473(6) 0.056(4) Uani 1 1 d . .
H63 H 0.7764 0.9754 0.5456 0.067 Uiso 1 1 calc R U
C64 C 0.8331(5) 0.9460(12) 0.4996(5) 0.047(3) Uani 1 1 d . .
H64 H 0.8050 0.9438 0.4652 0.057 Uiso 1 1 calc R U
C65 C 0.8900(5) 0.9297(9) 0.4996(4) 0.033(3) Uani 1 1 d . .
C66 C 0.9078(5) 0.9123(11) 0.4469(4) 0.039(3) Uani 1 1 d . .
H66A H 0.9438 0.9505 0.4490 0.058 Uiso 1 1 calc R U
H66B H 0.8782 0.9406 0.4157 0.058 Uiso 1 1 calc R U
H66C H 0.9130 0.8345 0.4416 0.058 Uiso 1 1 calc R U
C67 C 1.1059(4) 0.9410(9) 0.5716(5) 0.032(3) Uani 1 1 d . .
H67A H 1.0953 0.9990 0.5947 0.039 Uiso 1 1 calc R U
H67B H 1.0969 0.9658 0.5325 0.039 Uiso 1 1 calc R U
C68 C 1.1687(5) 0.9115(13) 0.5921(6) 0.064(4) Uani 1 1 d . .
H68A H 1.1823 0.9216 0.6327 0.077 Uiso 1 1 calc R U
H68B H 1.1926 0.9557 0.5735 0.077 Uiso 1 1 calc R U
C69 C 1.1698(5) 0.7915(12) 0.5764(5) 0.052(4) Uani 1 1 d . .
H69A H 1.2043 0.7550 0.5991 0.063 Uiso 1 1 calc R U
H69B H 1.1691 0.7832 0.5367 0.063 Uiso 1 1 calc R U
C70 C 1.1141(4) 0.7439(10) 0.5890(4) 0.035(3) Uani 1 1 d . .
H70 H 1.0989 0.6805 0.5647 0.042 Uiso 1 1 calc R U
C71 C 1.1256(4) 0.7151(10) 0.6513(5) 0.032(3) Uani 1 1 d . .
C72 C 1.1670(6) 0.5677(12) 0.7151(5) 0.051(4) Uani 1 1 d . .
C73 C 1.2115(7) 0.6393(13) 0.7530(6) 0.082(6) Uani 1 1 d . .
H73A H 1.1943 0.7094 0.7581 0.123 Uiso 1 1 calc R U
H73B H 1.2436 0.6510 0.7363 0.123 Uiso 1 1 calc R U
H73C H 1.2252 0.6037 0.7891 0.123 Uiso 1 1 calc R U
C74 C 1.1905(7) 0.4624(12) 0.7059(6) 0.066(4) Uani 1 1 d . .
H74A H 1.1610 0.4191 0.6809 0.099 Uiso 1 1 calc R U
H74B H 1.2035 0.4243 0.7414 0.099 Uiso 1 1 calc R U
H74C H 1.2228 0.4728 0.6893 0.099 Uiso 1 1 calc R U
C75 C 1.1127(7) 0.5487(19) 0.7338(7) 0.110(8) Uani 1 1 d . .
H75A H 1.0974 0.6186 0.7423 0.166 Uiso 1 1 calc R U
H75B H 1.1212 0.5030 0.7671 0.166 Uiso 1 1 calc R U
H75C H 1.0844 0.5123 0.7042 0.166 Uiso 1 1 calc R U
C76 C 0.0238(4) 0.1549(9) 0.8521(5) 0.029(3) Uani 1 1 d . .
C77 C 0.0432(5) 0.1785(10) 0.7571(4) 0.030(3) Uani 1 1 d . .
C78 C 0.0927(4) 0.1257(10) 0.7501(4) 0.031(2) Uani 1 1 d . U
C79 C 0.1083(5) 0.1378(11) 0.7005(5) 0.048(3) Uani 1 1 d . .
H79 H 0.1414 0.1027 0.6948 0.058 Uiso 1 1 calc R U
C80 C 0.0742(5) 0.2034(12) 0.6586(5) 0.048(4) Uani 1 1 d . .
H80 H 0.0844 0.2117 0.6244 0.058 Uiso 1 1 calc R U
C81 C 0.0268(5) 0.2551(9) 0.6660(4) 0.036(3) Uani 1 1 d . .
H81 H 0.0050 0.2993 0.6371 0.043 Uiso 1 1 calc R U
C82 C 0.0095(5) 0.2445(9) 0.7151(4) 0.031(3) Uani 1 1 d . .
C83 C -0.0473(4) 0.2974(9) 0.7229(4) 0.028(3) Uani 1 1 d . U
H83A H -0.0526 0.3687 0.7049 0.043 Uiso 1 1 calc R U
H83B H -0.0448 0.3058 0.7625 0.043 Uiso 1 1 calc R U
H83C H -0.0797 0.2505 0.7060 0.043 Uiso 1 1 calc R U
C84 C -0.0167(4) 0.2697(8) 0.9301(4) 0.022(2) Uani 1 1 d . .
C85 C 0.0703(4) 0.3792(9) 0.9503(4) 0.028(3) Uani 1 1 d . .
C86 C 0.0915(5) 0.4056(9) 0.9045(4) 0.033(3) Uani 1 1 d . .
C87 C 0.1487(5) 0.4237(11) 0.9104(5) 0.044(3) Uani 1 1 d . .
H87 H 0.1625 0.4398 0.8787 0.053 Uiso 1 1 calc R U
C88 C 0.1859(6) 0.4187(11) 0.9614(6) 0.056(4) Uani 1 1 d . .
H88 H 0.2256 0.4309 0.9655 0.067 Uiso 1 1 calc R U
C89 C 0.1650(6) 0.3954(11) 1.0081(6) 0.055(4) Uani 1 1 d . .
H89 H 0.1908 0.3929 1.0437 0.066 Uiso 1 1 calc R U
C90 C 0.1072(4) 0.3759(9) 1.0030(5) 0.031(3) Uani 1 1 d . .
C91 C 0.0859(5) 0.3555(10) 1.0523(4) 0.031(3) Uani 1 1 d . .
H91A H 0.0471 0.3846 1.0463 0.047 Uiso 1 1 calc R U
H91B H 0.1109 0.3911 1.0845 0.047 Uiso 1 1 calc R U
H91C H 0.0853 0.2771 1.0590 0.047 Uiso 1 1 calc R U
C92 C -0.1057(5) 0.3760(10) 0.9272(5) 0.037(3) Uani 1 1 d . .
H92A H -0.0972 0.4330 0.9025 0.044 Uiso 1 1 calc R U
H92B H -0.0958 0.4036 0.9658 0.044 Uiso 1 1 calc R U
C93 C -0.1694(5) 0.3427(11) 0.9092(6) 0.052(4) Uani 1 1 d . .
H93A H -0.1930 0.3864 0.9284 0.062 Uiso 1 1 calc R U
H93B H -0.1849 0.3496 0.8686 0.062 Uiso 1 1 calc R U
C94 C -0.1662(5) 0.2244(13) 0.9276(5) 0.049(3) Uani 1 1 d . .
H94A H -0.2004 0.1834 0.9074 0.059 Uiso 1 1 calc R U
H94B H -0.1626 0.2183 0.9679 0.059 Uiso 1 1 calc R U
C95 C -0.1118(4) 0.1833(9) 0.9123(4) 0.030(3) Uani 1 1 d . .
H95 H -0.0945 0.1210 0.9365 0.036 Uiso 1 1 calc R U
C96 C -0.1260(5) 0.1499(10) 0.8504(5) 0.033(3) Uani 1 1 d . .
C97 C -0.1713(6) 0.0052(12) 0.7896(5) 0.054(4) Uani 1 1 d . .
C98 C -0.2155(8) 0.0763(17) 0.7554(7) 0.122(8) Uani 1 1 d . .
H98A H -0.2474 0.0835 0.7729 0.182 Uiso 1 1 calc R U
H98B H -0.2293 0.0445 0.7184 0.182 Uiso 1 1 calc R U
H98C H -0.1991 0.1481 0.7522 0.182 Uiso 1 1 calc R U
C99 C -0.1937(6) -0.1041(12) 0.8021(5) 0.063(4) Uani 1 1 d . .
H99A H -0.1625 -0.1465 0.8254 0.095 Uiso 1 1 calc R U
H99B H -0.2094 -0.1431 0.7673 0.095 Uiso 1 1 calc R U
H99C H -0.2238 -0.0936 0.8216 0.095 Uiso 1 1 calc R U
C100 C -0.1194(7) -0.0136(14) 0.7642(6) 0.082(5) Uani 1 1 d . .
H10A H -0.0917 -0.0613 0.7887 0.124 Uiso 1 1 calc R U
H10B H -0.1013 0.0562 0.7604 0.124 Uiso 1 1 calc R U
H10C H -0.1326 -0.0477 0.7277 0.124 Uiso 1 1 calc R U
C101 C 0.3065(6) 0.3045(13) 0.8213(6) 0.060(4) Uani 1 1 d . .
H101 H 0.3099 0.3447 0.7874 0.072 Uiso 1 1 calc R U
C102 C 0.3572(6) 0.5210(12) 0.1068(6) 0.059(4) Uani 1 1 d . .
H102 H 0.3412 0.4715 0.1310 0.071 Uiso 1 1 calc R U
C103 C 0.2055(6) 0.8335(11) 0.9239(5) 0.053(4) Uani 1 1 d . .
H103 H 0.1740 0.8861 0.9241 0.064 Uiso 1 1 calc R U
C104 C 0.3128(5) 0.2785(11) 0.3311(6) 0.052(4) Uani 1 1 d . .
H104 H 0.3147 0.3196 0.2970 0.063 Uiso 1 1 calc R U
N1 N 0.3205(4) 0.1721(7) 0.0979(4) 0.029(2) Uani 1 1 d . .
N2 N 0.4527(3) -0.0003(7) 0.2059(4) 0.029(2) Uani 1 1 d . .
H2 H 0.4788 -0.0507 0.2071 0.034 Uiso 1 1 calc R U
N3 N 0.5114(4) 0.1124(7) 0.1731(3) 0.028(2) Uani 1 1 d . .
N4 N 0.6753(4) 0.6827(8) 0.4019(4) 0.031(2) Uani 1 1 d . .
N5 N 0.5462(3) 0.5013(7) 0.2918(3) 0.025(2) Uani 1 1 d . .
H5A H 0.5213 0.4483 0.2896 0.030 Uiso 1 1 calc R U
N6 N 0.4854(4) 0.6062(6) 0.3256(3) 0.025(2) Uani 1 1 d . .
N7 N 0.9704(3) 0.6987(7) 0.6906(4) 0.030(2) Uani 1 1 d . .
N8 N 0.9895(3) 0.9217(8) 0.5545(3) 0.026(2) Uani 1 1 d . .
H8 H 1.0071 0.9799 0.5467 0.032 Uiso 1 1 calc R U
N9 N 1.0756(3) 0.8387(7) 0.5768(3) 0.026(2) Uani 1 1 d . .
N10 N 0.0287(4) 0.1668(8) 0.8070(4) 0.029(2) Uani 1 1 d . .
N11 N 0.0109(3) 0.3642(7) 0.9429(3) 0.024(2) Uani 1 1 d . .
H11 H -0.0096 0.4213 0.9471 0.029 Uiso 1 1 calc R U
N12 N -0.0743(4) 0.2773(7) 0.9230(3) 0.028(2) Uani 1 1 d . .
O1 O 0.5393(3) 0.3041(6) 0.0748(3) 0.043(2) Uani 1 1 d . .
O2 O 0.4872(4) 0.1490(9) 0.0635(4) 0.063(3) Uani 1 1 d . .
O3 O 0.4619(3) 0.8010(6) 0.4237(3) 0.0352(19) Uani 1 1 d . .
O4 O 0.5258(4) 0.6690(8) 0.4326(3) 0.056(3) Uani 1 1 d . .
O5 O 1.1498(3) 0.6188(7) 0.6587(3) 0.0369(19) Uani 1 1 d . .
O6 O 1.1142(4) 0.7745(8) 0.6856(3) 0.055(2) Uani 1 1 d . .
O7 O -0.1502(3) 0.0539(7) 0.8450(3) 0.0358(19) Uani 1 1 d . .
O8 O -0.1172(4) 0.2069(9) 0.8150(3) 0.059(3) Uani 1 1 d . .
Cl1 Cl 0.35545(11) 0.3642(2) 0.21752(11) 0.0327(6) Uani 1 1 d . .
Cl2 Cl 0.49027(11) 0.2657(2) 0.27730(11) 0.0311(6) Uani 1 1 d . .
Cl3 Cl 0.21090(14) 0.1316(3) 0.12534(13) 0.0565(9) Uani 1 1 d . .
Cl4 Cl 0.3605(2) -0.0864(3) 0.11360(16) 0.0796(14) Uani 1 1 d . .
Cl5 Cl 0.63786(12) 0.8722(2) 0.28650(11) 0.0335(7) Uani 1 1 d . .
Cl6 Cl 0.50660(11) 0.7677(2) 0.22168(11) 0.0298(6) Uani 1 1 d . .
Cl7 Cl 0.78183(15) 0.7052(4) 0.36753(14) 0.0728(12) Uani 1 1 d . .
Cl8 Cl 0.63660(18) 0.4152(3) 0.38589(15) 0.0679(11) Uani 1 1 d . .
Cl9 Cl 0.95275(13) 0.5052(2) 0.57611(11) 0.0375(7) Uani 1 1 d . .
Cl10 Cl 0.99476(12) 0.6651(2) 0.48126(10) 0.0332(7) Uani 1 1 d . .
Cl11 Cl 0.87119(14) 0.5597(3) 0.68488(13) 0.0547(9) Uani 1 1 d . .
Cl12 Cl 0.96330(15) 0.9717(3) 0.66148(13) 0.0539(9) Uani 1 1 d . .
Cl13 Cl 0.01077(11) 0.1045(2) 1.01675(10) 0.0296(6) Uani 1 1 d . .
Cl14 Cl 0.06137(11) -0.0425(2) 0.92326(11) 0.0306(6) Uani 1 1 d . .
Cl15 Cl 0.13414(13) 0.0493(3) 0.80301(13) 0.0504(8) Uani 1 1 d . .
Cl16 Cl 0.04372(15) 0.4262(3) 0.83988(12) 0.0517(9) Uani 1 1 d . .
Cl17 Cl 0.25449(18) 0.2064(4) 0.80132(18) 0.0867(14) Uani 1 1 d . .
Cl18 Cl 0.28595(18) 0.3984(4) 0.86691(17) 0.0750(12) Uani 1 1 d . .
Cl19 Cl 0.37291(15) 0.2504(4) 0.85321(15) 0.0698(12) Uani 1 1 d . .
Cl20 Cl 0.39954(17) 0.6201(3) 0.14852(17) 0.0755(11) Uani 1 1 d . .
Cl21 Cl 0.4036(2) 0.4450(4) 0.0756(2) 0.0999(16) Uani 1 1 d . .
Cl22 Cl 0.30180(18) 0.5779(6) 0.0581(2) 0.114(2) Uani 1 1 d . .
Cl23 Cl 0.25586(16) 0.8429(4) 0.98752(15) 0.0727(12) Uani 1 1 d . .
Cl24 Cl 0.1761(2) 0.7027(4) 0.91418(19) 0.0985(15) Uani 1 1 d . .
Cl25 Cl 0.2361(2) 0.8685(4) 0.86967(16) 0.0873(14) Uani 1 1 d . .
Cl26 Cl 0.38037(16) 0.2430(4) 0.36376(18) 0.0848(14) Uani 1 1 d . .
Cl27 Cl 0.2828(2) 0.3673(4) 0.37269(19) 0.0870(14) Uani 1 1 d . .
Cl28 Cl 0.2676(2) 0.1697(4) 0.3099(2) 0.0890(14) Uani 1 1 d . .
Pd1 Pd 0.41566(3) 0.22285(7) 0.20137(3) 0.02118(19) Uani 1 1 d . .
Pd2 Pd 0.57928(3) 0.72538(7) 0.29910(3) 0.02114(19) Uani 1 1 d . .
Pd3 Pd 0.98595(3) 0.68434(8) 0.57171(3) 0.0245(2) Uani 1 1 d . .
Pd4 Pd 0.01913(3) 0.12995(8) 0.92690(3) 0.0219(2) Uani 1 1 d . .

loop_
_atom_site_aniso_label
_atom_site_aniso_U_11
_atom_site_aniso_U_22
_atom_site_aniso_U_33
_atom_site_aniso_U_23
_atom_site_aniso_U_13
_atom_site_aniso_U_12
C1 0.020(2) 0.019(2) 0.020(2) 0.0004(13) 0.0042(14) 0.0007(13)
C2 0.031(6) 0.016(6) 0.025(7) -0.005(4) 0.001(5) 0.003(4)
C3 0.026(6) 0.031(6) 0.025(6) -0.007(5) 0.001(5) 0.004(5)
C4 0.024(6) 0.047(8) 0.052(8) 0.013(7) 0.007(6) 0.014(6)
C5 0.044(7) 0.045(7) 0.020(6) 0.005(6) -0.007(5) -0.016(6)
C6 0.043(7) 0.039(7) 0.027(7) 0.004(5) 0.011(6) -0.005(6)
C7 0.027(6) 0.021(7) 0.030(7) -0.004(4) 0.001(5) -0.005(4)
C8 0.023(6) 0.043(7) 0.044(7) -0.004(6) 0.016(5) -0.008(5)
C9 0.023(6) 0.019(6) 0.023(5) -0.008(4) 0.002(5) 0.000(4)
C10 0.045(7) 0.015(6) 0.049(8) 0.015(5) 0.019(6) 0.009(5)
C11 0.048(8) 0.024(7) 0.065(9) 0.009(6) -0.019(7) -0.002(6)
C12 0.035(9) 0.046(10) 0.145(18) 0.047(11) -0.026(10) -0.008(7)
C13 0.070(12) 0.066(12) 0.144(18) 0.067(13) 0.062(13) 0.019(9)
C14 0.074(5) 0.073(5) 0.074(5) 0.0012(14) 0.0190(17) 0.0005(14)
C15 0.075(10) 0.027(7) 0.057(9) 0.014(6) 0.039(8) 0.016(6)
C16 0.088(11) 0.043(9) 0.040(8) 0.013(7) -0.004(8) -0.010(8)
C17 0.033(7) 0.028(7) 0.063(9) 0.005(6) 0.015(6) 0.007(5)
C18 0.034(7) 0.034(7) 0.070(9) 0.016(7) 0.013(6) 0.004(6)
C19 0.032(7) 0.046(9) 0.056(8) -0.008(7) 0.000(6) -0.009(6)
C20 0.035(6) 0.009(5) 0.049(7) 0.000(5) 0.016(5) 0.003(5)
C21 0.033(6) 0.027(6) 0.057(8) -0.008(7) 0.016(6) -0.004(6)
C22 0.050(8) 0.048(8) 0.044(8) 0.013(6) 0.019(7) -0.008(6)
C23 0.090(12) 0.057(10) 0.070(10) 0.006(8) 0.047(9) -0.024(9)
C24 0.059(12) 0.26(3) 0.104(15) 0.136(19) 0.014(11) 0.000(15)
C25 0.147(17) 0.068(11) 0.120(15) -0.032(12) 0.102(14) -0.020(13)
C26 0.019(2) 0.018(2) 0.019(2) -0.0001(13) 0.0046(14) -0.0007(13)
C27 0.016(5) 0.021(5) 0.026(6) -0.009(5) -0.010(5) 0.009(4)
C28 0.027(6) 0.044(7) 0.040(7) 0.002(6) 0.016(6) -0.010(6)
C29 0.018(6) 0.063(9) 0.049(8) -0.008(7) 0.005(6) -0.004(6)
C30 0.024(7) 0.061(10) 0.049(9) -0.007(6) -0.018(6) 0.009(6)
C31 0.041(8) 0.065(10) 0.041(8) -0.002(6) 0.020(7) -0.004(7)
C32 0.024(6) 0.058(10) 0.028(7) -0.003(5) 0.010(6) -0.001(5)
C33 0.023(6) 0.069(9) 0.013(6) 0.004(6) 0.000(5) -0.010(6)
C34 0.028(6) 0.023(6) 0.028(6) 0.003(5) 0.002(5) -0.007(5)
C35 0.031(6) 0.016(6) 0.043(7) -0.011(5) 0.005(6) -0.001(5)
C36 0.041(8) 0.019(6) 0.049(8) -0.008(6) -0.008(6) -0.001(5)
C37 0.026(8) 0.037(8) 0.099(13) -0.013(8) -0.019(8) 0.005(6)
C38 0.042(9) 0.047(9) 0.136(17) -0.021(10) 0.035(11) 0.005(7)
C39 0.052(9) 0.036(8) 0.069(10) -0.001(7) 0.023(8) 0.012(7)
C40 0.043(7) 0.023(6) 0.041(7) -0.011(5) 0.006(6) 0.002(5)
C41 0.057(8) 0.023(6) 0.034(7) -0.017(5) 0.007(6) 0.008(6)
C42 0.033(7) 0.025(6) 0.060(8) -0.015(6) 0.016(6) 0.000(5)
C43 0.041(8) 0.036(8) 0.096(11) -0.014(7) 0.045(8) -0.009(6)
C44 0.027(6) 0.050(8) 0.059(8) -0.012(7) 0.012(6) 0.022(6)
C45 0.034(6) 0.014(6) 0.034(6) -0.001(5) 0.004(5) -0.003(5)
C46 0.021(5) 0.027(6) 0.034(6) -0.002(6) 0.008(5) 0.006(6)
C47 0.065(9) 0.044(8) 0.055(9) -0.011(7) 0.023(7) 0.004(7)
C48 0.069(11) 0.084(13) 0.100(14) -0.048(11) 0.001(10) 0.007(10)
C49 0.27(3) 0.095(17) 0.085(14) 0.028(12) 0.117(18) 0.014(18)
C50 0.065(10) 0.086(12) 0.067(10) -0.043(9) 0.025(8) 0.016(9)
C51 0.020(5) 0.030(7) 0.031(7) -0.001(5) 0.006(5) 0.003(5)
C52 0.023(6) 0.033(6) 0.020(6) 0.008(5) 0.004(5) 0.011(5)
C53 0.022(6) 0.046(7) 0.017(6) 0.002(5) 0.000(5) 0.011(6)
C54 0.035(7) 0.066(9) 0.023(6) 0.001(6) 0.006(5) -0.017(6)
C55 0.053(8) 0.060(10) 0.026(7) 0.003(6) 0.018(6) 0.003(6)
C56 0.050(7) 0.050(7) 0.018(6) 0.001(6) 0.003(5) 0.009(7)
C57 0.033(6) 0.035(7) 0.023(6) -0.005(5) 0.010(5) 0.000(5)
C59 0.028(3) 0.029(3) 0.027(3) 0.0002(13) 0.0077(14) 0.0000(13)
C60 0.027(6) 0.027(6) 0.030(6) 0.007(5) 0.006(5) 0.013(5)
C61 0.033(7) 0.045(8) 0.036(7) 0.007(6) 0.011(6) 0.017(6)
C62 0.055(10) 0.090(13) 0.064(10) 0.014(9) 0.038(9) 0.020(9)
C63 0.025(7) 0.073(11) 0.072(11) 0.007(8) 0.018(8) 0.017(7)
C64 0.025(7) 0.068(10) 0.041(8) -0.002(7) -0.004(6) 0.003(6)
C65 0.033(7) 0.034(7) 0.028(6) 0.005(5) 0.004(5) 0.003(5)
C66 0.033(7) 0.052(8) 0.023(6) -0.003(6) -0.008(5) -0.009(6)
C67 0.022(6) 0.038(7) 0.028(6) 0.006(5) -0.009(5) -0.004(5)
C68 0.030(8) 0.080(12) 0.080(11) 0.027(9) 0.009(7) 0.005(7)
C69 0.033(7) 0.074(11) 0.056(9) 0.027(8) 0.022(6) 0.014(7)
C70 0.022(6) 0.059(9) 0.018(6) 0.007(5) -0.007(4) 0.007(6)
C71 0.025(6) 0.029(6) 0.039(7) 0.008(6) 0.005(5) 0.005(6)
C72 0.064(9) 0.064(10) 0.025(7) 0.007(6) 0.011(6) 0.007(7)
C73 0.107(13) 0.069(11) 0.043(9) 0.008(8) -0.032(9) 0.020(10)
C74 0.091(12) 0.051(9) 0.046(9) 0.008(7) -0.002(8) 0.016(8)
C75 0.091(13) 0.19(2) 0.065(11) 0.060(13) 0.044(10) 0.005(14)
C76 0.021(6) 0.042(8) 0.019(7) 0.005(5) -0.004(5) -0.003(5)
C77 0.034(6) 0.031(6) 0.023(6) 0.007(5) 0.005(5) -0.003(5)
C78 0.031(3) 0.031(3) 0.030(3) 0.0012(13) 0.0079(14) -0.0003(13)
C79 0.047(8) 0.063(9) 0.043(8) -0.010(7) 0.027(7) 0.007(7)
C80 0.055(8) 0.066(11) 0.020(6) 0.014(6) 0.001(6) 0.003(7)
C81 0.039(7) 0.042(8) 0.019(6) 0.009(5) -0.006(5) 0.000(5)
C82 0.039(7) 0.027(7) 0.024(6) -0.006(5) 0.001(5) -0.004(5)
C83 0.028(3) 0.029(3) 0.026(3) 0.003(2) 0.005(2) 0.003(2)
C84 0.029(6) 0.027(6) 0.011(5) -0.002(4) 0.003(5) -0.014(5)
C85 0.022(6) 0.033(7) 0.025(6) 0.004(5) 0.003(5) 0.002(5)
C86 0.041(7) 0.032(7) 0.026(6) -0.003(5) 0.008(5) -0.002(5)
C87 0.038(8) 0.052(8) 0.049(8) 0.012(7) 0.023(7) -0.007(6)
C88 0.048(9) 0.051(9) 0.080(11) 0.007(8) 0.036(9) 0.000(7)
C89 0.049(9) 0.053(9) 0.059(9) -0.023(7) 0.009(7) -0.017(7)
C90 0.017(6) 0.034(7) 0.044(7) -0.016(5) 0.009(5) -0.014(5)
C91 0.035(7) 0.037(7) 0.016(6) 0.000(5) -0.005(5) -0.010(5)
C92 0.038(7) 0.045(7) 0.027(6) -0.013(6) 0.009(6) 0.005(6)
C93 0.018(6) 0.060(10) 0.070(9) -0.016(8) -0.002(6) 0.007(6)
C94 0.034(7) 0.071(10) 0.050(8) -0.016(8) 0.024(6) -0.009(7)
C95 0.033(6) 0.030(6) 0.029(6) -0.007(5) 0.010(5) 0.000(5)
C96 0.026(6) 0.054(10) 0.015(6) -0.009(6) -0.002(5) 0.001(6)
C97 0.064(9) 0.066(10) 0.026(7) -0.017(7) -0.003(6) 0.004(8)
C98 0.118(16) 0.099(16) 0.094(14) -0.003(12) -0.075(12) 0.021(13)
C99 0.064(9) 0.061(10) 0.052(9) -0.023(7) -0.011(7) -0.032(8)
C100 0.123(14) 0.083(13) 0.050(9) -0.041(9) 0.040(10) -0.024(11)
C101 0.052(8) 0.082(12) 0.052(9) 0.009(8) 0.026(7) 0.002(8)
C102 0.054(9) 0.059(10) 0.062(9) 0.004(8) 0.008(7) -0.014(7)
C103 0.076(10) 0.046(8) 0.042(8) 0.012(6) 0.022(7) 0.007(7)
C104 0.053(8) 0.049(8) 0.065(9) 0.020(7) 0.033(7) 0.006(7)
N1 0.033(5) 0.023(5) 0.032(6) 0.004(4) 0.010(5) 0.005(4)
N2 0.024(5) 0.015(5) 0.044(6) 0.005(4) 0.003(4) 0.005(4)
N3 0.035(5) 0.011(5) 0.038(5) 0.002(4) 0.008(4) 0.005(4)
N4 0.035(5) 0.026(5) 0.033(5) -0.003(4) 0.010(5) -0.007(4)
N5 0.027(5) 0.015(5) 0.033(5) -0.009(4) 0.005(4) -0.006(4)
N6 0.034(5) 0.011(5) 0.029(5) -0.002(4) 0.007(4) -0.001(4)
N7 0.026(5) 0.036(6) 0.029(6) -0.009(4) 0.009(4) -0.004(4)
N8 0.015(5) 0.042(6) 0.022(5) -0.005(4) 0.004(4) -0.003(4)
N9 0.029(5) 0.032(5) 0.016(5) 0.006(4) 0.001(4) 0.006(4)
N10 0.031(5) 0.044(6) 0.011(5) -0.001(4) 0.000(4) 0.003(4)
N11 0.017(5) 0.031(5) 0.023(5) 0.008(4) 0.002(4) 0.002(4)
N12 0.025(5) 0.034(5) 0.022(5) 0.000(4) 0.001(4) -0.002(4)
O1 0.054(5) 0.029(5) 0.051(5) 0.004(4) 0.022(4) -0.003(4)
O2 0.068(7) 0.078(9) 0.043(6) -0.001(5) 0.013(5) -0.032(6)
O3 0.046(5) 0.030(5) 0.033(4) -0.009(4) 0.016(4) 0.002(4)
O4 0.058(6) 0.064(7) 0.038(5) -0.015(5) -0.005(5) 0.020(5)
O5 0.043(5) 0.044(5) 0.021(4) 0.011(4) 0.004(3) 0.008(4)
O6 0.072(6) 0.063(6) 0.030(5) -0.001(4) 0.014(4) 0.027(5)
O7 0.034(4) 0.042(5) 0.029(4) -0.008(4) 0.002(3) -0.010(4)
O8 0.070(6) 0.070(7) 0.028(5) 0.009(5) -0.003(4) -0.010(6)
Cl1 0.0369(16) 0.0291(15) 0.0315(15) -0.0005(12) 0.0076(13) 0.0129(12)
Cl2 0.0318(15) 0.0176(13) 0.0364(16) -0.0061(11) -0.0057(12) 0.0002(11)
Cl3 0.052(2) 0.079(2) 0.0434(19) 0.0023(19) 0.0204(16) 0.008(2)
Cl4 0.120(4) 0.034(2) 0.057(2) -0.0031(17) -0.029(2) -0.007(2)
Cl5 0.0415(17) 0.0231(15) 0.0336(16) 0.0000(12) 0.0052(13) -0.0147(12)
Cl6 0.0339(15) 0.0178(13) 0.0325(15) 0.0018(11) -0.0016(12) 0.0020(11)
Cl7 0.060(2) 0.114(4) 0.051(2) 0.000(2) 0.0257(18) -0.017(2)
Cl8 0.097(3) 0.041(2) 0.049(2) 0.0068(16) -0.012(2) 0.009(2)
Cl9 0.0488(18) 0.0349(16) 0.0285(15) -0.0017(13) 0.0095(13) 0.0050(14)
Cl10 0.0445(17) 0.0381(18) 0.0160(14) -0.0060(11) 0.0058(13) -0.0001(12)
Cl11 0.0503(19) 0.067(2) 0.0427(19) -0.0109(17) 0.0040(15) -0.0120(17)
Cl12 0.065(2) 0.063(2) 0.0343(18) -0.0068(16) 0.0137(16) 0.0107(18)
Cl13 0.0400(16) 0.0316(17) 0.0176(13) -0.0015(11) 0.0082(12) -0.0027(12)
Cl14 0.0365(16) 0.0287(15) 0.0263(14) -0.0033(12) 0.0076(12) 0.0007(12)
Cl15 0.0443(18) 0.060(2) 0.0464(19) 0.0139(16) 0.0098(15) 0.0064(16)
Cl16 0.065(2) 0.060(2) 0.0288(17) 0.0093(15) 0.0099(16) -0.0093(17)
Cl17 0.082(3) 0.086(4) 0.083(3) 0.016(3) 0.003(2) -0.027(3)
Cl18 0.080(3) 0.079(3) 0.081(3) 0.006(2) 0.050(2) 0.014(2)
Cl19 0.052(2) 0.098(4) 0.061(2) 0.021(2) 0.0158(18) 0.020(2)
Cl20 0.086(3) 0.045(2) 0.090(3) -0.010(2) 0.011(2) -0.017(2)
Cl21 0.147(4) 0.066(3) 0.101(4) -0.011(3) 0.057(3) 0.012(3)
Cl22 0.059(3) 0.167(6) 0.096(4) 0.035(4) -0.017(2) 0.003(3)
Cl23 0.067(2) 0.096(3) 0.056(2) 0.016(2) 0.0153(19) -0.002(2)
Cl24 0.131(4) 0.070(3) 0.096(3) -0.019(3) 0.033(3) -0.026(3)
Cl25 0.128(4) 0.087(3) 0.054(2) 0.015(2) 0.036(2) 0.009(3)
Cl26 0.059(2) 0.111(4) 0.086(3) 0.033(3) 0.023(2) 0.012(2)
Cl27 0.118(4) 0.069(3) 0.090(3) 0.011(2) 0.056(3) 0.033(3)
Cl28 0.104(4) 0.069(3) 0.091(3) 0.003(2) 0.020(3) -0.015(2)
Pd1 0.0245(4) 0.0128(4) 0.0228(4) 0.0004(3) -0.0004(3) 0.0020(4)
Pd2 0.0257(4) 0.0131(4) 0.0227(4) -0.0024(3) 0.0024(3) -0.0009(4)
Pd3 0.0246(5) 0.0336(5) 0.0144(4) -0.0023(4) 0.0033(4) 0.0052(4)
Pd4 0.0229(5) 0.0294(4) 0.0134(4) -0.0008(4) 0.0043(3) -0.0015(4)

loop_
_atom_type_symbol
_atom_type_description
_atom_type_scat_dispersion_real
_atom_type_scat_dispersion_imag
_atom_type_scat_source
C C 0.0033 0.0016 'International Tables Vol C Tables 4.2.6.8 and 6.1.1.4'
H H 0.0000 0.0000 'International Tables Vol C Tables 4.2.6.8 and 6.1.1.4'
N N 0.0061 0.0033 'International Tables Vol C Tables 4.2.6.8 and 6.1.1.4'
O O 0.0106 0.0060 'International Tables Vol C Tables 4.2.6.8 and 6.1.1.4'
Cl Cl 0.1484 0.1585 'International Tables Vol C Tables 4.2.6.8 and 6.1.1.4'
Pd Pd -0.9988 1.0072 'International Tables Vol C Tables 4.2.6.8 and 6.1.1.4'

loop_
_geom_angle_atom_site_label_1
_geom_angle_atom_site_label_2
_geom_angle_atom_site_label_3
_geom_angle
N1 C1 Pd1 176.3(9)
C7 C2 C3 122.8(10)
C7 C2 N1 119.0(9)
C3 C2 N1 118.2(9)
C2 C3 C4 118.4(10)
C2 C3 Cl3 120.6(8)
C4 C3 Cl3 121.0(8)
C5 C4 C3 118.2(10)
C5 C4 H4 120.9
C3 C4 H4 120.9
C4 C5 C6 122.2(10)
C4 C5 H5 118.9
C6 C5 H5 118.9
C7 C6 C5 121.0(10)
C7 C6 H6 119.5
C5 C6 H6 119.5
C6 C7 C2 117.4(10)
C6 C7 C8 121.7(10)
C2 C7 C8 120.9(9)
C7 C8 H8A 109.5
C7 C8 H8B 109.5
H8A C8 H8B 109.5
C7 C8 H8C 109.5
H8A C8 H8C 109.5
H8B C8 H8C 109.5
N3 C9 N2 117.5(9)
N3 C9 Pd1 122.4(7)
N2 C9 Pd1 119.7(7)
C11 C10 C15 122.6(12)
C11 C10 N2 120.5(11)
C15 C10 N2 116.7(11)
C10 C11 C12 117.2(14)
C10 C11 Cl4 119.5(11)
C12 C11 Cl4 123.3(12)
C13 C12 C11 118.4(15)
C13 C12 H12 120.8
C11 C12 H12 120.8
C12 C13 C14 123.9(15)
C12 C13 H13 118.1
C14 C13 H13 118.1
C13 C14 C15 121.3(16)
C13 C14 H14 119.3
C15 C14 H14 119.3
C14 C15 C10 116.4(14)
C14 C15 C16 120.5(13)
C10 C15 C16 123.0(12)
C15 C16 H16A 109.5
C15 C16 H16B 109.5
H16A C16 H16B 109.5
C15 C16 H16C 109.5
H16A C16 H16C 109.5
H16B C16 H16C 109.5
N3 C17 C18 105.9(9)
N3 C17 H17A 110.6
C18 C17 H17A 110.6
N3 C17 H17B 110.6
C18 C17 H17B 110.6
H17A C17 H17B 108.7
C17 C18 C19 100.5(9)
C17 C18 H18A 111.7
C19 C18 H18A 111.7
C17 C18 H18B 111.7
C19 C18 H18B 111.7
H18A C18 H18B 109.4
C20 C19 C18 101.7(9)
C20 C19 H19A 111.4
C18 C19 H19A 111.4
C20 C19 H19B 111.4
C18 C19 H19B 111.4
H19A C19 H19B 109.3
N3 C20 C19 102.4(9)
N3 C20 C21 110.9(9)
C19 C20 C21 112.7(9)
N3 C20 H20 110.2
C19 C20 H20 110.2
C21 C20 H20 110.2
O2 C21 O1 126.5(12)
O2 C21 C20 122.5(11)
O1 C21 C20 110.9(10)
C24 C22 O1 110.1(11)
C24 C22 C23 110.5(15)
O1 C22 C23 103.8(11)
C24 C22 C25 116.4(16)
O1 C22 C25 106.2(11)
C23 C22 C25 109.2(11)
C22 C23 H23A 109.5
C22 C23 H23B 109.5
H23A C23 H23B 109.5
C22 C23 H23C 109.5
H23A C23 H23C 109.5
H23B C23 H23C 109.5
C22 C24 H24A 109.5
C22 C24 H24B 109.5
H24A C24 H24B 109.5
C22 C24 H24C 109.5
H24A C24 H24C 109.5
H24B C24 H24C 109.5
C22 C25 H25A 109.5
C22 C25 H25B 109.5
H25A C25 H25B 109.5
C22 C25 H25C 109.5
H25A C25 H25C 109.5
H25B C25 H25C 109.5
N4 C26 Pd2 173.0(9)
C32 C27 N4 121.4(9)
C32 C27 C28 120.1(9)
N4 C27 C28 118.5(10)
C29 C28 C27 120.7(11)
C29 C28 Cl7 120.9(9)
C27 C28 Cl7 118.3(9)
C28 C29 C30 118.8(11)
C28 C29 H29 120.6
C30 C29 H29 120.6
C31 C30 C29 120.3(11)
C31 C30 H30 119.8
C29 C30 H30 119.8
C32 C31 C30 122.0(12)
C32 C31 H31 119.0
C30 C31 H31 119.0
C31 C32 C27 118.0(10)
C31 C32 C33 122.5(10)
C27 C32 C33 119.5(9)
C32 C33 H33A 109.5
C32 C33 H33B 109.5
H33A C33 H33B 109.5
C32 C33 H33C 109.5
H33A C33 H33C 109.5
H33B C33 H33C 109.5
N6 C34 N5 117.9(9)
N6 C34 Pd2 122.9(8)
N5 C34 Pd2 119.0(8)
C36 C35 C40 119.9(11)
C36 C35 N5 118.8(11)
C40 C35 N5 121.0(10)
C37 C36 C35 120.4(13)
C37 C36 Cl8 119.0(11)
C35 C36 Cl8 120.5(10)
C36 C37 C38 117.9(13)
C36 C37 H37 121.1
C38 C37 H37 121.1
C39 C38 C37 122.0(13)
C39 C38 H38 119.0
C37 C38 H38 119.0
C38 C39 C40 119.8(14)
C38 C39 H39 120.1
C40 C39 H39 120.1
C39 C40 C35 119.7(11)
C39 C40 C41 119.9(11)
C35 C40 C41 120.3(10)
C40 C41 H41A 109.5
C40 C41 H41B 109.5
H41A C41 H41B 109.5
C40 C41 H41C 109.5
H41A C41 H41C 109.5
H41B C41 H41C 109.5
N6 C42 C43 104.7(9)
N6 C42 H42A 110.8
C43 C42 H42A 110.8
N6 C42 H42B 110.8
C43 C42 H42B 110.8
H42A C42 H42B 108.9
C44 C43 C42 102.6(9)
C44 C43 H43A 111.3
C42 C43 H43A 111.3
C44 C43 H43B 111.3
C42 C43 H43B 111.3
H43A C43 H43B 109.2
C43 C44 C45 101.9(9)
C43 C44 H44A 111.4
C45 C44 H44A 111.4
C43 C44 H44B 111.4
C45 C44 H44B 111.4
H44A C44 H44B 109.2
N6 C45 C46 111.1(8)
N6 C45 C44 101.6(8)
C46 C45 C44 112.4(9)
N6 C45 H45 110.5
C46 C45 H45 110.5
C44 C45 H45 110.5
O4 C46 O3 125.9(10)
O4 C46 C45 123.5(10)
O3 C46 C45 110.6(9)
O3 C47 C50 104.4(11)
O3 C47 C49 108.9(12)
C50 C47 C49 111.3(13)
O3 C47 C48 109.5(11)
C50 C47 C48 109.5(13)
C49 C47 C48 112.8(15)
C47 C48 H48A 109.5
C47 C48 H48B 109.5
H48A C48 H48B 109.5
C47 C48 H48C 109.5
H48A C48 H48C 109.5
H48B C48 H48C 109.5
C47 C49 H49A 109.5
C47 C49 H49B 109.5
H49A C49 H49B 109.5
C47 C49 H49C 109.5
H49A C49 H49C 109.5
H49B C49 H49C 109.5
C47 C50 H50A 109.5
C47 C50 H50B 109.5
H50A C50 H50B 109.5
C47 C50 H50C 109.5
H50A C50 H50C 109.5
H50B C50 H50C 109.5
N7 C51 Pd3 172.1(9)
N7 C52 C53 119.0(9)
N7 C52 C57 120.8(9)
C53 C52 C57 120.1(9)
C54 C53 C52 120.9(10)
C54 C53 Cl11 120.1(9)
C52 C53 Cl11 119.0(8)
C53 C54 C55 121.2(11)
C53 C54 H54 119.4
C55 C54 H54 119.4
C54 C55 C56 118.3(11)
C54 C55 H55 120.8
C56 C55 H55 120.8
C57 C56 C55 123.0(11)
C57 C56 H56 118.5
C55 C56 H56 118.5
C56 C57 C52 116.4(10)
C56 C57 C58 122.2(10)
C52 C57 C58 121.4(9)
C57 C58 H58A 109.5
C57 C58 H58B 109.5
H58A C58 H58B 109.5
C57 C58 H58C 109.5
H58A C58 H58C 109.5
H58B C58 H58C 109.5
N9 C59 N8 118.8(10)
N9 C59 Pd3 117.9(8)
N8 C59 Pd3 123.1(8)
C61 C60 C65 121.2(10)
C61 C60 N8 118.2(9)
C65 C60 N8 119.9(9)
C60 C61 C62 118.8(11)
C60 C61 Cl12 120.2(8)
C62 C61 Cl12 121.0(10)
C63 C62 C61 121.1(12)
C63 C62 H62 119.5
C61 C62 H62 119.5
C62 C63 C64 119.6(12)
C62 C63 H63 120.2
C64 C63 H63 120.2
C63 C64 C65 122.7(11)
C63 C64 H64 118.6
C65 C64 H64 118.6
C60 C65 C64 116.3(10)
C60 C65 C66 122.1(10)
C64 C65 C66 121.6(10)
C65 C66 H66A 109.5
C65 C66 H66B 109.5
H66A C66 H66B 109.5
C65 C66 H66C 109.5
H66A C66 H66C 109.5
H66B C66 H66C 109.5
N9 C67 C68 104.0(10)
N9 C67 H67A 111.0
C68 C67 H67A 111.0
N9 C67 H67B 111.0
C68 C67 H67B 111.0
H67A C67 H67B 109.0
C67 C68 C69 103.0(11)
C67 C68 H68A 111.2
C69 C68 H68A 111.2
C67 C68 H68B 111.2
C69 C68 H68B 111.2
H68A C68 H68B 109.1
C68 C69 C70 103.8(10)
C68 C69 H69A 111.0
C70 C69 H69A 111.0
C68 C69 H69B 111.0
C70 C69 H69B 111.0
H69A C69 H69B 109.0
N9 C70 C71 109.4(9)
N9 C70 C69 101.1(9)
C71 C70 C69 109.8(9)
N9 C70 H70 112.0
C71 C70 H70 112.0
C69 C70 H70 112.0
O6 C71 O5 128.4(10)
O6 C71 C70 123.7(11)
O5 C71 C70 107.9(10)
C74 C72 O5 104.7(10)
C74 C72 C75 108.3(15)
O5 C72 C75 107.1(10)
C74 C72 C73 111.7(13)
O5 C72 C73 109.0(11)
C75 C72 C73 115.5(13)
C72 C73 H73A 109.5
C72 C73 H73B 109.5
H73A C73 H73B 109.5
C72 C73 H73C 109.5
H73A C73 H73C 109.5
H73B C73 H73C 109.5
C72 C74 H74A 109.5
C72 C74 H74B 109.5
H74A C74 H74B 109.5
C72 C74 H74C 109.5
H74A C74 H74C 109.5
H74B C74 H74C 109.5
C72 C75 H75A 109.5
C72 C75 H75B 109.5
H75A C75 H75B 109.5
C72 C75 H75C 109.5
H75A C75 H75C 109.5
H75B C75 H75C 109.5
N10 C76 Pd4 177.0(10)
N10 C77 C82 119.9(10)
N10 C77 C78 118.5(10)
C82 C77 C78 121.6(10)
C79 C78 C77 119.3(10)
C79 C78 Cl15 120.2(9)
C77 C78 Cl15 120.4(8)
C78 C79 C80 118.7(11)
C78 C79 H79 120.7
C80 C79 H79 120.7
C81 C80 C79 121.5(11)
C81 C80 H80 119.2
C79 C80 H80 119.2
C80 C81 C82 121.5(10)
C80 C81 H81 119.3
C82 C81 H81 119.3
C81 C82 C77 117.4(10)
C81 C82 C83 122.1(10)
C77 C82 C83 120.4(9)
C82 C83 H83A 109.5
C82 C83 H83B 109.5
H83A C83 H83B 109.5
C82 C83 H83C 109.5
H83A C83 H83C 109.5
H83B C83 H83C 109.5
N11 C84 N12 113.7(9)
N11 C84 Pd4 125.5(8)
N12 C84 Pd4 120.6(7)
C90 C85 C86 119.7(9)
C90 C85 N11 120.7(9)
C86 C85 N11 119.4(9)
C87 C86 C85 121.0(10)
C87 C86 Cl16 119.4(9)
C85 C86 Cl16 119.4(8)
C88 C87 C86 120.3(11)
C88 C87 H87 119.8
C86 C87 H87 119.8
C87 C88 C89 119.3(12)
C87 C88 H88 120.4
C89 C88 H88 120.4
C90 C89 C88 121.4(13)
C90 C89 H89 119.3
C88 C89 H89 119.3
C85 C90 C89 118.3(11)
C85 C90 C91 121.1(9)
C89 C90 C91 120.6(11)
C90 C91 H91A 109.5
C90 C91 H91B 109.5
H91A C91 H91B 109.5
C90 C91 H91C 109.5
H91A C91 H91C 109.5
H91B C91 H91C 109.5
N12 C92 C93 105.0(10)
N12 C92 H92A 110.8
C93 C92 H92A 110.8
N12 C92 H92B 110.8
C93 C92 H92B 110.8
H92A C92 H92B 108.8
C94 C93 C92 101.2(10)
C94 C93 H93A 111.5
C92 C93 H93A 111.5
C94 C93 H93B 111.5
C92 C93 H93B 111.5
H93A C93 H93B 109.3
C93 C94 C95 102.8(10)
C93 C94 H94A 111.2
C95 C94 H94A 111.2
C93 C94 H94B 111.2
C95 C94 H94B 111.2
H94A C94 H94B 109.1
N12 C95 C94 102.9(9)
N12 C95 C96 111.5(9)
C94 C95 C96 110.0(9)
N12 C95 H95 110.7
C94 C95 H95 110.7
C96 C95 H95 110.7
O8 C96 O7 128.1(11)
O8 C96 C95 123.0(11)
O7 C96 C95 108.8(10)
C98 C97 O7 109.3(12)
C98 C97 C99 113.6(14)
O7 C97 C99 103.1(10)
C98 C97 C100 113.3(15)
O7 C97 C100 108.4(10)
C99 C97 C100 108.5(13)
C97 C98 H98A 109.5
C97 C98 H98B 109.5
H98A C98 H98B 109.5
C97 C98 H98C 109.5
H98A C98 H98C 109.5
H98B C98 H98C 109.5
C97 C99 H99A 109.5
C97 C99 H99B 109.5
H99A C99 H99B 109.5
C97 C99 H99C 109.5
H99A C99 H99C 109.5
H99B C99 H99C 109.5
C97 C100 H10A 109.5
C97 C100 H10B 109.5
H10A C100 H10B 109.5
C97 C100 H10C 109.5
H10A C100 H10C 109.5
H10B C100 H10C 109.5
Cl17 C101 Cl19 112.8(9)
Cl17 C101 Cl18 109.9(7)
Cl19 C101 Cl18 109.3(8)
Cl17 C101 H101 108.2
Cl19 C101 H101 108.2
Cl18 C101 H101 108.2
Cl22 C102 Cl20 111.8(9)
Cl22 C102 Cl21 111.7(8)
Cl20 C102 Cl21 106.6(7)
Cl22 C102 H102 108.9
Cl20 C102 H102 108.9
Cl21 C102 H102 108.9
Cl25 C103 Cl23 110.5(8)
Cl25 C103 Cl24 110.7(7)
Cl23 C103 Cl24 110.7(7)
Cl25 C103 H103 108.2
Cl23 C103 H103 108.2
Cl24 C103 H103 108.2
Cl26 C104 Cl28 114.1(8)
Cl26 C104 Cl27 111.3(8)
Cl28 C104 Cl27 109.6(7)
Cl26 C104 H104 107.2
Cl28 C104 H104 107.2
Cl27 C104 H104 107.2
C1 N1 C2 178.3(10)
C9 N2 C10 125.4(9)
C9 N2 H2 117.3
C10 N2 H2 117.3
C9 N3 C17 121.6(9)
C9 N3 C20 127.0(9)
C17 N3 C20 111.0(8)
C26 N4 C27 176.1(10)
C34 N5 C35 124.3(9)
C34 N5 H5A 117.9
C35 N5 H5A 117.9
C34 N6 C45 125.4(9)
C34 N6 C42 123.4(8)
C45 N6 C42 111.2(8)
C51 N7 C52 174.0(10)
C59 N8 C60 125.3(9)
C59 N8 H8 117.4
C60 N8 H8 117.4
C59 N9 C70 123.7(9)
C59 N9 C67 123.2(9)
C70 N9 C67 113.0(8)
C76 N10 C77 171.2(10)
C84 N11 C85 124.9(9)
C84 N11 H11 117.5
C85 N11 H11 117.5
C84 N12 C92 125.8(9)
C84 N12 C95 122.6(9)
C92 N12 C95 111.6(8)
C21 O1 C22 123.7(10)
C46 O3 C47 123.8(9)
C71 O5 C72 121.2(9)
C96 O7 C97 120.1(10)
C1 Pd1 C9 92.8(4)
C1 Pd1 Cl2 177.0(3)
C9 Pd1 Cl2 85.5(3)
C1 Pd1 Cl1 87.3(3)
C9 Pd1 Cl1 176.8(3)
Cl2 Pd1 Cl1 94.57(10)
C26 Pd2 C34 93.5(4)
C26 Pd2 Cl6 178.2(3)
C34 Pd2 Cl6 86.2(3)
C26 Pd2 Cl5 86.2(3)
C34 Pd2 Cl5 177.3(3)
Cl6 Pd2 Cl5 94.12(10)
C51 Pd3 C59 94.8(4)
C51 Pd3 Cl10 179.4(3)
C59 Pd3 Cl10 85.1(3)
C51 Pd3 Cl9 86.4(3)
C59 Pd3 Cl9 175.4(3)
Cl10 Pd3 Cl9 93.70(10)
C76 Pd4 C84 91.9(4)
C76 Pd4 Cl13 177.9(3)
C84 Pd4 Cl13 86.2(3)
C76 Pd4 Cl14 88.6(3)
C84 Pd4 Cl14 178.9(3)
Cl13 Pd4 Cl14 93.34(10)

loop_
_geom_bond_atom_site_label_1
_geom_bond_atom_site_label_2
_geom_bond_distance
C1 N1 1.160(12)
C1 Pd1 1.900(10)
C2 C7 1.373(15)
C2 C3 1.388(14)
C2 N1 1.411(13)
C3 C4 1.409(15)
C3 Cl3 1.721(11)
C4 C5 1.344(15)
C4 H4 0.9500
C5 C6 1.386(15)
C5 H5 0.9500
C6 C7 1.358(15)
C6 H6 0.9500
C7 C8 1.548(14)
C8 H8A 0.9800
C8 H8B 0.9800
C8 H8C 0.9800
C9 N3 1.330(13)
C9 N2 1.333(13)
C9 Pd1 1.981(10)
C10 C11 1.385(17)
C10 C15 1.414(17)
C10 N2 1.425(14)
C11 C12 1.42(2)
C11 Cl4 1.723(15)
C12 C13 1.34(2)
C12 H12 0.9500
C13 C14 1.34(2)
C13 H13 0.9500
C14 C15 1.36(2)
C14 H14 0.9500
C15 C16 1.467(18)
C16 H16A 0.9800
C16 H16B 0.9800
C16 H16C 0.9800
C17 N3 1.432(13)
C17 C18 1.546(16)
C17 H17A 0.9900
C17 H17B 0.9900
C18 C19 1.566(18)
C18 H18A 0.9900
C18 H18B 0.9900
C19 C20 1.499(15)
C19 H19A 0.9900
C19 H19B 0.9900
C20 N3 1.433(14)
C20 C21 1.504(16)
C20 H20 1.0000
C21 O2 1.205(14)
C21 O1 1.333(14)
C22 C24 1.443(19)
C22 O1 1.466(14)
C22 C23 1.470(18)
C22 C25 1.56(2)
C23 H23A 0.9800
C23 H23B 0.9800
C23 H23C 0.9800
C24 H24A 0.9800
C24 H24B 0.9800
C24 H24C 0.9800
C25 H25A 0.9800
C25 H25B 0.9800
C25 H25C 0.9800
C26 N4 1.149(12)
C26 Pd2 1.898(10)
C27 C32 1.385(15)
C27 N4 1.403(13)
C27 C28 1.425(14)
C28 C29 1.344(16)
C28 Cl7 1.719(11)
C29 C30 1.399(17)
C29 H29 0.9500
C30 C31 1.376(17)
C30 H30 0.9500
C31 C32 1.368(16)
C31 H31 0.9500
C32 C33 1.572(14)
C33 H33A 0.9800
C33 H33B 0.9800
C33 H33C 0.9800
C34 N6 1.324(13)
C34 N5 1.329(13)
C34 Pd2 1.975(10)
C35 C36 1.386(16)
C35 C40 1.391(16)
C35 N5 1.426(13)
C36 C37 1.340(18)
C36 Cl8 1.747(13)
C37 C38 1.43(2)
C37 H37 0.9500
C38 C39 1.32(2)
C38 H38 0.9500
C39 C40 1.365(17)
C39 H39 0.9500
C40 C41 1.544(16)
C41 H41A 0.9800
C41 H41B 0.9800
C41 H41C 0.9800
C42 N6 1.476(14)
C42 C43 1.532(15)
C42 H42A 0.9900
C42 H42B 0.9900
C43 C44 1.514(18)
C43 H43A 0.9900
C43 H43B 0.9900
C44 C45 1.561(15)
C44 H44A 0.9900
C44 H44B 0.9900
C45 N6 1.433(13)
C45 C46 1.517(14)
C45 H45 1.0000
C46 O4 1.175(13)
C46 O3 1.312(13)
C47 O3 1.475(14)
C47 C50 1.494(19)
C47 C49 1.52(2)
C47 C48 1.53(2)
C48 H48A 0.9800
C48 H48B 0.9800
C48 H48C 0.9800
C49 H49A 0.9800
C49 H49B 0.9800
C49 H49C 0.9800
C50 H50A 0.9800
C50 H50B 0.9800
C50 H50C 0.9800
C51 N7 1.181(13)
C51 Pd3 1.907(11)
C52 N7 1.361(13)
C52 C53 1.400(15)
C52 C57 1.412(14)
C53 C54 1.342(14)
C53 Cl11 1.737(11)
C54 C55 1.364(16)
C54 H54 0.9500
C55 C56 1.401(17)
C55 H55 0.9500
C56 C57 1.378(14)
C56 H56 0.9500
C57 C58 1.579(14)
C58 H58A 0.9800
C58 H58B 0.9800
C58 H58C 0.9800
C59 N9 1.297(13)
C59 N8 1.329(13)
C59 Pd3 2.015(11)
C60 C61 1.382(15)
C60 C65 1.387(15)
C60 N8 1.447(13)
C61 C62 1.399(17)
C61 Cl12 1.743(12)
C62 C63 1.322(19)
C62 H62 0.9500
C63 C64 1.376(18)
C63 H63 0.9500
C64 C65 1.390(15)
C64 H64 0.9500
C65 C66 1.495(15)
C66 H66A 0.9800
C66 H66B 0.9800
C66 H66C 0.9800
C67 N9 1.479(14)
C67 C68 1.522(16)
C67 H67A 0.9900
C67 H67B 0.9900
C68 C69 1.53(2)
C68 H68A 0.9900
C68 H68B 0.9900
C69 C70 1.571(16)
C69 H69A 0.9900
C69 H69B 0.9900
C70 N9 1.477(14)
C70 C71 1.550(14)
C70 H70 1.0000
C71 O6 1.207(14)
C71 O5 1.315(14)
C72 C74 1.457(19)
C72 O5 1.501(13)
C72 C75 1.517(19)
C72 C73 1.52(2)
C73 H73A 0.9800
C73 H73B 0.9800
C73 H73C 0.9800
C74 H74A 0.9800
C74 H74B 0.9800
C74 H74C 0.9800
C75 H75A 0.9800
C75 H75B 0.9800
C75 H75C 0.9800
C76 N10 1.167(13)
C76 Pd4 1.919(11)
C77 N10 1.382(13)
C77 C82 1.412(15)
C77 C78 1.410(15)
C78 C79 1.389(15)
C78 Cl15 1.723(11)
C79 C80 1.412(17)
C79 H79 0.9500
C80 C81 1.363(17)
C80 H80 0.9500
C81 C82 1.394(15)
C81 H81 0.9500
C82 C83 1.574(14)
C83 H83A 0.9800
C83 H83B 0.9800
C83 H83C 0.9800
C84 N11 1.339(13)
C84 N12 1.364(13)
C84 Pd4 1.937(11)
C85 C90 1.391(14)
C85 C86 1.401(14)
C85 N11 1.415(13)
C86 C87 1.372(16)
C86 Cl16 1.749(11)
C87 C88 1.363(18)
C87 H87 0.9500
C88 C89 1.408(18)
C88 H88 0.9500
C89 C90 1.390(16)
C89 H89 0.9500
C90 C91 1.470(14)
C91 H91A 0.9800
C91 H91B 0.9800
C91 H91C 0.9800
C92 N12 1.450(14)
C92 C93 1.547(16)
C92 H92A 0.9900
C92 H92B 0.9900
C93 C94 1.52(2)
C93 H93A 0.9900
C93 H93B 0.9900
C94 C95 1.545(15)
C94 H94A 0.9900
C94 H94B 0.9900
C95 N12 1.453(14)
C95 C96 1.549(14)
C95 H95 1.0000
C96 O8 1.187(14)
C96 O7 1.311(14)
C97 C98 1.48(2)
C97 O7 1.475(13)
C97 C99 1.51(2)
C97 C100 1.56(2)
C98 H98A 0.9800
C98 H98B 0.9800
C98 H98C 0.9800
C99 H99A 0.9800
C99 H99B 0.9800
C99 H99C 0.9800
C100 H10A 0.9800
C100 H10B 0.9800
C100 H10C 0.9800
C101 Cl17 1.724(16)
C101 Cl19 1.737(14)
C101 Cl18 1.777(15)
C101 H101 1.0000
C102 Cl22 1.716(14)
C102 Cl20 1.756(14)
C102 Cl21 1.783(15)
C102 H102 1.0000
C103 Cl25 1.750(12)
C103 Cl23 1.743(13)
C103 Cl24 1.752(14)
C103 H103 1.0000
C104 Cl26 1.691(13)
C104 Cl28 1.725(15)
C104 Cl27 1.782(14)
C104 H104 1.0000
N2 H2 0.8800
N5 H5A 0.8800
N8 H8 0.8800
N11 H11 0.8800
Cl1 Pd1 2.368(3)
Cl2 Pd1 2.324(3)
Cl5 Pd2 2.366(3)
Cl6 Pd2 2.320(3)
Cl9 Pd3 2.359(3)
Cl10 Pd3 2.328(3)
Cl13 Pd4 2.318(2)
Cl14 Pd4 2.368(3)

loop_
_platon_squeeze_void_nr
_platon_squeeze_void_average_x
_platon_squeeze_void_average_y
_platon_squeeze_void_average_z
_platon_squeeze_void_volume
_platon_squeeze_void_count_electrons
_platon_squeeze_void_content
1 0.278 0.178 0.492 363 124 ' '
2 0.362 0.025 0.958 8 2 ' '
3 0.296 0.140 0.905 17 6 ' '
4 0.722 0.678 0.508 364 124 ' '
5 0.637 0.525 0.042 8 2 ' '
6 0.704 0.639 0.095 17 6 ' '
